data_7040466
loop_
_publ_author_name
'De-Botton, Sophie'
'Romm, Ronit'
'Bensoussan, Guillaume'
'Hitrik, Maria'
'Musa, Sanaa'
'Gelman, Dmitri'

_publ_section_title
;
 Coordination versatility of p-hydroquinone-functionalized
 dibenzobarrelene-based PC(sp(3))P pincer ligands.
;
_journal_issue 40
_journal_name_full 'Dalton transactions (Cambridge, England : 2003)'
_journal_page_first 16040
_journal_page_last 16046
_journal_paper_doi 10.1039/c6dt02201d
_journal_volume 45
_journal_year 2016
_chemical_formula_moiety 'C49 H36 N O2 P2 Pt, 3(C5 H5 N), Cl'
_chemical_formula_sum 'C64 H51 Cl N4 O2 P2 Pt'
_chemical_formula_weight 1200.57
_chemical_name_systematic
; 
 ? 
;
_space_group_IT_number 14
_symmetry_cell_setting monoclinic
_symmetry_space_group_name_Hall '-P 2ybc'
_symmetry_space_group_name_H-M 'P 1 21/c 1'
_atom_sites_solution_hydrogens geom
_atom_sites_solution_primary direct
_atom_sites_solution_secondary difmap
_audit_creation_method SHELXL-97
_audit_update_record
;
2016-08-21 deposited with the CCDC.
2016-08-23 downloaded from the CCDC.
;
_cell_angle_alpha 90.00
_cell_angle_beta 101.48(1)
_cell_angle_gamma 90.00
_cell_formula_units_Z 4
_cell_length_a 12.892(6)
_cell_length_b 15.613(8)
_cell_length_c 26.90(1)
_cell_measurement_reflns_used 1034
_cell_measurement_temperature 295(1)
_cell_measurement_theta_max 25.589
_cell_measurement_theta_min 2.386
_cell_volume 5306(4)
_computing_cell_refinement 'Bruker SMART'
_computing_data_collection 'Bruker SMART'
_computing_data_reduction 'Bruker SAINT'
_computing_molecular_graphics 'Bruker SHELXTL'
_computing_publication_material 'Bruker SHELXTL'
_computing_structure_refinement 'SHELXL-97 (Sheldrick, 1997)'
_computing_structure_solution 'SHELXS-97 (Sheldrick, 1990)'
_diffrn_ambient_temperature 295(1)
_diffrn_measured_fraction_theta_full 0.993
_diffrn_measured_fraction_theta_max 0.993
_diffrn_measurement_device_type 'CCD area detector'
_diffrn_measurement_method 'phi and omega scans'
_diffrn_radiation_monochromator graphite
_diffrn_radiation_source 'fine-focus sealed tube'
_diffrn_radiation_type MoK\a
_diffrn_radiation_wavelength 0.71073
_diffrn_reflns_av_R_equivalents 0.3765
_diffrn_reflns_av_unetI/netI 0.3204
_diffrn_reflns_limit_h_max 16
_diffrn_reflns_limit_h_min -16
_diffrn_reflns_limit_k_max 19
_diffrn_reflns_limit_k_min -19
_diffrn_reflns_limit_l_max 34
_diffrn_reflns_limit_l_min -34
_diffrn_reflns_number 55705
_diffrn_reflns_theta_full 27.00
_diffrn_reflns_theta_max 27.00
_diffrn_reflns_theta_min 2.02
_exptl_absorpt_coefficient_mu 2.805
_exptl_absorpt_correction_T_max 0.8497
_exptl_absorpt_correction_T_min 0.6470
_exptl_absorpt_correction_type multi-scan
_exptl_absorpt_process_details 'Bruker SADABS V2.05'
_exptl_crystal_colour colorless
_exptl_crystal_density_diffrn 1.503
_exptl_crystal_density_method 'not measured'
_exptl_crystal_description plate
_exptl_crystal_F_000 2416
_exptl_crystal_size_max 0.17
_exptl_crystal_size_mid 0.09
_exptl_crystal_size_min 0.06
_refine_diff_density_max 1.837
_refine_diff_density_min -2.436
_refine_diff_density_rms 0.178
_refine_ls_extinction_method none
_refine_ls_goodness_of_fit_ref 0.978
_refine_ls_hydrogen_treatment constr
_refine_ls_matrix_type full
_refine_ls_number_parameters 579
_refine_ls_number_reflns 11508
_refine_ls_number_restraints 0
_refine_ls_restrained_S_all 0.978
_refine_ls_R_factor_all 0.2712
_refine_ls_R_factor_gt 0.1224
_refine_ls_shift/su_max 0.001
_refine_ls_shift/su_mean 0.000
_refine_ls_structure_factor_coef Fsqd
_refine_ls_weighting_details 'calc w=1/[\s^2^(Fo^2^)+(0.0662P)^2^+0.0000P] where P=(Fo^2^+2Fc^2^)/3'
_refine_ls_weighting_scheme calc
_refine_ls_wR_factor_gt 0.2040
_refine_ls_wR_factor_ref 0.2509
_reflns_number_gt 4814
_reflns_number_total 11508
_reflns_threshold_expression >2sigma(I)
_cod_data_source_file c6dt02201d3.cif
_cod_data_source_block 11X_CCDC-1411553
_cod_depositor_comments
;
The following automatic conversions were performed:

'_symmetry_cell_setting' value 'Monoclinic' changed to 'monoclinic'
according to
/usr/data/users/saulius/crontab/automatic-downloads/rss-feeds/RSC/lib/dictionaries/cif_core.dic
dictionary named 'cif_core.dic' version 2.4.2 from 2011-04-26.

Automatic conversion script
Id: cif_fix_values 4268 2015-11-12 08:31:59Z antanas 

 Adding full bibliography for 7040462--7040467.cif.
;
_cod_original_cell_volume 5306(5)
_cod_original_sg_symbol_H-M P2(1)/c
_cod_database_code 7040466
_vrf
;
structure **11X_CCDC-411553** is derived from very weak data, 
I/sigma is below 3 at 20 degrees in 2Theta and can therefore 
serve only as a connectivity study.
;

loop_
_symmetry_equiv_pos_as_xyz
'x, y, z'
'-x, y+1/2, -z+1/2'
'-x, -y, -z'
'x, -y-1/2, z-1/2'

loop_
_atom_site_label
_atom_site_type_symbol
_atom_site_fract_x
_atom_site_fract_y
_atom_site_fract_z
_atom_site_U_iso_or_equiv
_atom_site_adp_type
_atom_site_occupancy
_atom_site_symmetry_multiplicity
_atom_site_calc_flag
_atom_site_refinement_flags
C1 C 0.1592(10) 0.3370(9) 0.1513(5) 0.033(3) Uani 1 1 d .
C2 C 0.0443(12) 0.3079(10) 0.1596(5) 0.044(4) Uani 1 1 d .
C3 C -0.0184(12) 0.3624(10) 0.1793(5) 0.041(4) Uani 1 1 d .
C4 C -0.1173(12) 0.3337(10) 0.1874(6) 0.046(4) Uani 1 1 d .
H4 H -0.1619 0.3703 0.2006 0.056 Uiso 1 1 calc R
C5 C -0.1458(13) 0.2521(12) 0.1756(6) 0.061(5) Uani 1 1 d .
H5 H -0.2115 0.2329 0.1802 0.074 Uiso 1 1 calc R
C6 C -0.0772(13) 0.1940(10) 0.1562(6) 0.051(4) Uani 1 1 d .
H6 H -0.0980 0.1378 0.1484 0.061 Uiso 1 1 calc R
C7 C 0.0168(12) 0.2219(9) 0.1494(6) 0.046(4) Uani 1 1 d .
C8 C 0.1104(11) 0.1712(10) 0.1343(6) 0.048(4) Uani 1 1 d .
H8 H 0.0952 0.1101 0.1289 0.057 Uiso 1 1 calc R
C9 C 0.1323(11) 0.2138(10) 0.0895(6) 0.043(4) Uani 1 1 d .
C10 C 0.1384(14) 0.1811(12) 0.0429(7) 0.064(5) Uani 1 1 d .
H10 H 0.1216 0.1238 0.0359 0.077 Uiso 1 1 calc R
C11 C 0.1690(15) 0.2311(14) 0.0060(7) 0.074(6) Uani 1 1 d .
H11 H 0.1650 0.2085 -0.0263 0.089 Uiso 1 1 calc R
C12 C 0.2051(14) 0.3129(13) 0.0156(7) 0.071(6) Uani 1 1 d .
H12 H 0.2323 0.3439 -0.0084 0.085 Uiso 1 1 calc R
C13 C 0.1997(12) 0.3479(10) 0.0622(7) 0.055(5) Uani 1 1 d .
C14 C 0.1624(12) 0.3009(11) 0.0981(6) 0.052(4) Uani 1 1 d .
C15 C 0.2323(12) 0.2736(9) 0.1877(6) 0.040(4) Uani 1 1 d .
C16 C 0.3186(12) 0.2966(10) 0.2225(6) 0.049(4) Uani 1 1 d .
C17 C 0.3769(13) 0.2338(11) 0.2520(7) 0.065(5) Uani 1 1 d .
H17 H 0.4336 0.2482 0.2778 0.078 Uiso 1 1 calc R
C18 C 0.3489(14) 0.1494(12) 0.2420(8) 0.069(5) Uani 1 1 d .
H18 H 0.3900 0.1068 0.2605 0.083 Uiso 1 1 calc R
C19 C 0.2651(13) 0.1263(10) 0.2068(7) 0.049(4) Uani 1 1 d .
C20 C 0.2034(10) 0.1886(10) 0.1781(6) 0.039(4) Uani 1 1 d .
C21 C -0.0495(12) 0.5501(9) 0.1863(6) 0.043(4) Uani 1 1 d .
C22 C -0.0348(14) 0.6231(11) 0.2138(6) 0.063(5) Uani 1 1 d .
H22 H 0.0200 0.6263 0.2420 0.076 Uiso 1 1 calc R
C23 C -0.1001(16) 0.6934(12) 0.2006(8) 0.077(6) Uani 1 1 d .
H23 H -0.0913 0.7436 0.2196 0.092 Uiso 1 1 calc R
C24 C -0.1787(18) 0.6852(15) 0.1579(9) 0.092(7) Uani 1 1 d .
H24 H -0.2224 0.7320 0.1476 0.111 Uiso 1 1 calc R
C25 C -0.1954(15) 0.6124(15) 0.1303(8) 0.084(6) Uani 1 1 d .
H25 H -0.2511 0.6079 0.1026 0.101 Uiso 1 1 calc R
C26 C -0.1287(14) 0.5467(11) 0.1445(7) 0.069(5) Uani 1 1 d .
H26 H -0.1369 0.4971 0.1249 0.082 Uiso 1 1 calc R
C27 C 0.0690(12) 0.4535(10) 0.2690(6) 0.048(4) Uani 1 1 d .
C28 C 0.1692(14) 0.4399(10) 0.2964(7) 0.061(5) Uani 1 1 d .
H28 H 0.2263 0.4386 0.2800 0.073 Uiso 1 1 calc R
C29 C 0.1857(18) 0.4281(14) 0.3480(8) 0.086(7) Uani 1 1 d .
H29 H 0.2540 0.4181 0.3660 0.103 Uiso 1 1 calc R
C30 C 0.106(2) 0.4307(13) 0.3732(8) 0.092(8) Uani 1 1 d .
H30 H 0.1202 0.4236 0.4082 0.111 Uiso 1 1 calc R
C31 C 0.0020(18) 0.4439(11) 0.3473(8) 0.067(5) Uani 1 1 d .
H31 H -0.0543 0.4447 0.3642 0.080 Uiso 1 1 calc R
C32 C -0.0127(14) 0.4556(11) 0.2969(7) 0.063(5) Uani 1 1 d .
H32 H -0.0812 0.4656 0.2792 0.075 Uiso 1 1 calc R
C33 C 0.2102(13) 0.5338(12) 0.0372(7) 0.055(4) Uani 1 1 d .
C34 C 0.2656(14) 0.6114(14) 0.0439(8) 0.075(6) Uani 1 1 d .
H34 H 0.3227 0.6181 0.0709 0.091 Uiso 1 1 calc R
C35 C 0.2360(18) 0.6759(13) 0.0114(9) 0.084(7) Uani 1 1 d .
H35 H 0.2726 0.7275 0.0159 0.101 Uiso 1 1 calc R
C36 C 0.153(2) 0.6667(14) -0.0280(8) 0.084(7) Uani 1 1 d .
H36 H 0.1332 0.7113 -0.0508 0.101 Uiso 1 1 calc R
C37 C 0.0988(16) 0.5898(17) -0.0337(8) 0.091(7) Uani 1 1 d .
H37 H 0.0414 0.5833 -0.0605 0.109 Uiso 1 1 calc R
C38 C 0.1276(15) 0.5225(14) -0.0007(7) 0.077(6) Uani 1 1 d .
H38 H 0.0906 0.4710 -0.0047 0.092 Uiso 1 1 calc R
C39 C 0.3959(12) 0.4458(9) 0.0910(7) 0.047(4) Uani 1 1 d .
C40 C 0.4418(16) 0.4303(11) 0.0490(7) 0.065(5) Uani 1 1 d .
H40 H 0.3978 0.4238 0.0173 0.078 Uiso 1 1 calc R
C41 C 0.5457(17) 0.4245(13) 0.0523(9) 0.079(6) Uani 1 1 d .
H41 H 0.5748 0.4168 0.0237 0.095 Uiso 1 1 calc R
C42 C 0.6066(17) 0.4302(14) 0.0984(11) 0.090(7) Uani 1 1 d .
H42 H 0.6795 0.4263 0.1013 0.109 Uiso 1 1 calc R
C43 C 0.5678(18) 0.4416(15) 0.1421(9) 0.101(8) Uani 1 1 d .
H43 H 0.6129 0.4438 0.1737 0.121 Uiso 1 1 calc R
C44 C 0.4602(14) 0.4496(11) 0.1376(7) 0.064(5) Uani 1 1 d .
H44 H 0.4313 0.4575 0.1663 0.076 Uiso 1 1 calc R
C45 C 0.2812(15) 0.6281(13) 0.2041(8) 0.082(7) Uani 1 1 d .
H45 H 0.3258 0.5923 0.2264 0.098 Uiso 1 1 calc R
C46 C 0.290(2) 0.7175(18) 0.2098(11) 0.108(9) Uani 1 1 d .
H46 H 0.3423 0.7394 0.2357 0.129 Uiso 1 1 calc R
C47 C 0.229(2) 0.7706(17) 0.1802(13) 0.111(10) Uani 1 1 d .
H47 H 0.2391 0.8291 0.1861 0.133 Uiso 1 1 calc R
C48 C 0.150(2) 0.7439(15) 0.1402(10) 0.108(8) Uani 1 1 d .
H48 H 0.1097 0.7820 0.1176 0.129 Uiso 1 1 calc R
C49 C 0.1358(14) 0.6570(12) 0.1370(7) 0.069(5) Uani 1 1 d .
H49 H 0.0777 0.6347 0.1146 0.082 Uiso 1 1 calc R
C50 C 0.506(2) 0.231(2) 0.3846(11) 0.140(10) Uiso 1 1 d .
H50 H 0.5325 0.2042 0.3590 0.168 Uiso 1 1 calc R
C51 C 0.4593(18) 0.1822(17) 0.4169(9) 0.112(8) Uiso 1 1 d .
H51 H 0.4604 0.1228 0.4142 0.135 Uiso 1 1 calc R
C52 C 0.4161(16) 0.2153(15) 0.4494(8) 0.092(7) Uiso 1 1 d .
H52 H 0.3817 0.1803 0.4689 0.111 Uiso 1 1 calc R
C53 C 0.418(2) 0.300(2) 0.4571(12) 0.152(11) Uiso 1 1 d .
H53 H 0.3876 0.3238 0.4828 0.182 Uiso 1 1 calc R
C54 C 0.465(3) 0.353(2) 0.4259(13) 0.173(13) Uiso 1 1 d .
H54 H 0.4621 0.4121 0.4301 0.208 Uiso 1 1 calc R
C55 C 0.531(3) 0.686(2) 0.3717(14) 0.165(12) Uiso 1 1 d .
H55 H 0.5855 0.7159 0.3618 0.198 Uiso 1 1 calc R
C56 C 0.501(4) 0.708(3) 0.4103(18) 0.24(2) Uiso 1 1 d .
H56 H 0.5393 0.7466 0.4332 0.283 Uiso 1 1 calc R
C57 C 0.411(3) 0.672(3) 0.4173(14) 0.200(16) Uiso 1 1 d .
H57 H 0.3729 0.6983 0.4390 0.240 Uiso 1 1 calc R
C58 C 0.375(3) 0.602(2) 0.3948(13) 0.165(12) Uiso 1 1 d .
H58 H 0.3241 0.5709 0.4070 0.198 Uiso 1 1 calc R
C59 C 0.410(3) 0.572(2) 0.3538(14) 0.175(14) Uiso 1 1 d .
H59 H 0.3803 0.5234 0.3371 0.210 Uiso 1 1 calc R
C60 C 0.684(2) 0.4952(19) 0.4595(12) 0.144(10) Uiso 1 1 d .
H60 H 0.6249 0.5302 0.4527 0.173 Uiso 1 1 calc R
C61 C 0.726(3) 0.4643(19) 0.5071(12) 0.153(11) Uiso 1 1 d .
H61 H 0.6891 0.4740 0.5330 0.184 Uiso 1 1 calc R
C62 C 0.816(3) 0.422(2) 0.5180(13) 0.157(12) Uiso 1 1 d .
H62 H 0.8417 0.4003 0.5504 0.188 Uiso 1 1 calc R
C63 C 0.870(2) 0.4099(19) 0.4784(12) 0.150(11) Uiso 1 1 d .
H63 H 0.9388 0.3879 0.4853 0.180 Uiso 1 1 calc R
C64 C 0.828(2) 0.4287(17) 0.4337(11) 0.120(9) Uiso 1 1 d .
H64 H 0.8635 0.4118 0.4085 0.143 Uiso 1 1 calc R
Cl1 Cl 0.5704(4) 0.4235(3) 0.2769(2) 0.0913(18) Uani 1 1 d .
N1 N 0.2135(12) 0.5966(12) 0.1693(7) 0.093(6) Uani 1 1 d .
N2 N 0.515(2) 0.320(2) 0.3889(11) 0.188(11) Uiso 1 1 d .
N3 N 0.482(3) 0.610(2) 0.3386(12) 0.215(13) Uiso 1 1 d .
N4 N 0.743(3) 0.468(2) 0.4199(13) 0.216(13) Uiso 1 1 d .
O1 O 0.3427(8) 0.3822(7) 0.2305(5) 0.061(3) Uani 1 1 d .
H1 H 0.4060 0.3874 0.2425 0.092 Uiso 1 1 calc R
O2 O 0.2381(9) 0.0410(7) 0.1959(5) 0.077(4) Uani 1 1 d .
H2 H 0.2869 0.0100 0.2095 0.115 Uiso 1 1 calc R
P1 P 0.0457(3) 0.4615(3) 0.20171(16) 0.0474(10) Uani 1 1 d .
P2 P 0.2529(3) 0.4510(3) 0.08774(17) 0.0489(11) Uani 1 1 d .
Pt1 Pt 0.17825(5) 0.46531(4) 0.15723(2) 0.0402(2) Uani 1 1 d .

loop_
_atom_site_aniso_label
_atom_site_aniso_U_11
_atom_site_aniso_U_22
_atom_site_aniso_U_33
_atom_site_aniso_U_23
_atom_site_aniso_U_13
_atom_site_aniso_U_12
C1 0.018(8) 0.038(9) 0.040(9) -0.004(7) 0.000(7) -0.007(6)
C2 0.049(10) 0.049(11) 0.026(8) 0.014(7) -0.010(8) -0.005(8)
C3 0.031(9) 0.050(11) 0.048(10) -0.005(8) 0.024(8) 0.002(8)
C4 0.049(11) 0.025(9) 0.067(11) -0.010(8) 0.015(9) 0.005(8)
C5 0.037(10) 0.074(14) 0.076(13) 0.007(11) 0.021(9) 0.015(10)
C6 0.052(11) 0.025(9) 0.069(12) 0.003(8) -0.003(9) -0.008(8)
C7 0.044(10) 0.026(9) 0.060(11) 0.001(8) -0.005(8) -0.011(8)
C8 0.033(9) 0.033(9) 0.069(12) -0.013(8) -0.010(9) 0.002(7)
C9 0.037(10) 0.041(10) 0.047(10) -0.008(8) -0.003(8) 0.002(8)
C10 0.076(14) 0.061(13) 0.060(12) -0.013(10) 0.022(11) 0.000(10)
C11 0.088(15) 0.086(16) 0.053(12) -0.023(12) 0.024(11) -0.002(12)
C12 0.073(14) 0.064(14) 0.082(15) -0.025(11) 0.032(11) -0.003(11)
C13 0.051(11) 0.038(10) 0.082(13) 0.001(9) 0.030(10) 0.012(8)
C14 0.038(10) 0.061(12) 0.057(11) 0.024(9) 0.011(9) -0.003(8)
C15 0.037(10) 0.024(9) 0.062(11) 0.008(8) 0.013(8) 0.010(7)
C16 0.028(9) 0.041(11) 0.075(12) 0.011(9) 0.003(9) 0.001(8)
C17 0.053(12) 0.048(12) 0.088(14) 0.007(10) 0.002(10) 0.001(9)
C18 0.055(13) 0.055(13) 0.103(16) 0.020(11) 0.027(12) 0.019(10)
C19 0.033(10) 0.045(11) 0.070(12) -0.003(9) 0.010(9) 0.007(8)
C20 0.014(8) 0.047(11) 0.055(10) 0.012(8) 0.003(7) 0.014(7)
C21 0.044(10) 0.029(10) 0.058(10) 0.001(8) 0.015(8) 0.006(7)
C22 0.070(13) 0.053(12) 0.059(11) -0.007(9) -0.006(10) 0.014(10)
C23 0.098(17) 0.046(12) 0.083(15) -0.019(10) 0.009(13) 0.027(11)
C24 0.091(18) 0.081(18) 0.107(19) 0.031(15) 0.028(15) 0.044(14)
C25 0.072(15) 0.079(16) 0.095(16) -0.005(14) 0.000(12) 0.021(13)
C26 0.071(13) 0.044(12) 0.081(13) -0.002(10) -0.008(11) 0.035(10)
C27 0.036(9) 0.056(11) 0.053(10) 0.006(9) 0.013(8) 0.000(8)
C28 0.056(12) 0.058(13) 0.072(13) -0.010(9) 0.020(11) -0.011(9)
C29 0.088(17) 0.104(18) 0.060(15) 0.015(12) 0.005(13) 0.006(13)
C30 0.16(3) 0.074(16) 0.047(13) -0.008(10) 0.029(17) -0.006(15)
C31 0.086(16) 0.052(13) 0.070(14) -0.002(10) 0.035(13) -0.012(10)
C32 0.063(12) 0.059(12) 0.058(12) -0.009(10) -0.004(10) -0.008(10)
C33 0.044(10) 0.058(12) 0.073(12) 0.019(11) 0.032(9) 0.012(10)
C34 0.055(12) 0.080(16) 0.097(16) 0.013(13) 0.030(11) 0.008(12)
C35 0.096(17) 0.056(14) 0.105(18) 0.035(13) 0.029(15) 0.016(12)
C36 0.12(2) 0.067(16) 0.072(15) 0.040(13) 0.028(14) 0.043(14)
C37 0.074(15) 0.11(2) 0.075(15) 0.019(15) -0.014(12) 0.045(15)
C38 0.058(13) 0.080(16) 0.083(14) -0.011(12) -0.007(11) -0.001(11)
C39 0.045(10) 0.025(9) 0.072(12) 0.005(8) 0.011(10) 0.004(7)
C40 0.066(14) 0.071(13) 0.064(13) -0.005(10) 0.026(11) -0.008(10)
C41 0.056(14) 0.095(17) 0.090(17) 0.001(13) 0.021(13) 0.003(12)
C42 0.054(14) 0.088(17) 0.14(2) 0.034(16) 0.042(17) 0.017(11)
C43 0.065(16) 0.13(2) 0.099(18) 0.001(15) 0.001(14) -0.008(14)
C44 0.049(12) 0.074(14) 0.073(13) -0.005(10) 0.025(10) -0.006(10)
C45 0.051(13) 0.083(17) 0.105(17) -0.058(13) 0.000(11) -0.035(11)
C46 0.09(2) 0.09(2) 0.14(3) -0.038(19) 0.025(18) -0.034(16)
C47 0.11(2) 0.059(18) 0.17(3) -0.046(19) 0.05(2) -0.045(16)
C48 0.13(2) 0.052(16) 0.16(3) 0.015(15) 0.06(2) 0.012(14)
C49 0.058(12) 0.051(13) 0.104(16) 0.011(11) 0.033(11) 0.018(10)
Cl1 0.073(4) 0.062(3) 0.123(5) 0.008(3) -0.019(3) -0.020(3)
N1 0.056(11) 0.083(13) 0.130(16) 0.019(12) -0.003(11) 0.013(10)
O1 0.047(7) 0.047(8) 0.085(9) 0.005(6) 0.002(7) -0.001(6)
O2 0.061(8) 0.041(7) 0.116(11) 0.012(8) -0.013(7) 0.001(6)
P1 0.042(2) 0.045(3) 0.053(2) 0.000(2) 0.002(2) 0.009(2)
P2 0.045(3) 0.041(3) 0.060(3) 0.000(2) 0.009(2) -0.002(2)
Pt1 0.0361(3) 0.0339(3) 0.0506(4) 0.0000(4) 0.0086(3) -0.0004(3)

loop_
_atom_type_symbol
_atom_type_description
_atom_type_scat_dispersion_real
_atom_type_scat_dispersion_imag
_atom_type_scat_source
C C 0.0033 0.0016 'International Tables Vol C Tables 4.2.6.8 and 6.1.1.4'
H H 0.0000 0.0000 'International Tables Vol C Tables 4.2.6.8 and 6.1.1.4'
N N 0.0061 0.0033 'International Tables Vol C Tables 4.2.6.8 and 6.1.1.4'
O O 0.0106 0.0060 'International Tables Vol C Tables 4.2.6.8 and 6.1.1.4'
Cl Cl 0.1484 0.1585 'International Tables Vol C Tables 4.2.6.8 and 6.1.1.4'
P P 0.1023 0.0942 'International Tables Vol C Tables 4.2.6.8 and 6.1.1.4'
Pt Pt -1.7033 8.3905 'International Tables Vol C Tables 4.2.6.8 and 6.1.1.4'

loop_
_geom_angle_atom_site_label_1
_geom_angle_atom_site_label_2
_geom_angle_atom_site_label_3
_geom_angle
C14 C1 C15 103.0(12)
C14 C1 C2 102.7(10)
C15 C1 C2 100.9(11)
C14 C1 Pt1 114.1(10)
C15 C1 Pt1 121.9(9)
C2 C1 Pt1 111.8(9)
C3 C2 C7 122.1(15)
C3 C2 C1 121.0(13)
C7 C2 C1 116.6(14)
C2 C3 C4 119.3(14)
C2 C3 P1 113.7(11)
C4 C3 P1 126.3(11)
C5 C4 C3 118.6(15)
C5 C4 H4 120.7
C3 C4 H4 120.7
C4 C5 C6 121.6(16)
C4 C5 H5 119.2
C6 C5 H5 119.2
C7 C6 C5 119.1(15)
C7 C6 H6 120.5
C5 C6 H6 120.5
C6 C7 C2 119.1(15)
C6 C7 C8 129.8(14)
C2 C7 C8 110.9(13)
C9 C8 C20 107.8(13)
C9 C8 C7 105.8(12)
C20 C8 C7 103.8(12)
C9 C8 H8 112.9
C20 C8 H8 112.9
C7 C8 H8 112.9
C10 C9 C14 116.2(16)
C10 C9 C8 130.1(16)
C14 C9 C8 113.3(14)
C9 C10 C11 121.6(17)
C9 C10 H10 119.2
C11 C10 H10 119.2
C12 C11 C10 121.9(18)
C12 C11 H11 119.1
C10 C11 H11 119.1
C11 C12 C13 117.8(18)
C11 C12 H12 121.1
C13 C12 H12 121.1
C14 C13 C12 120.9(17)
C14 C13 P2 111.3(13)
C12 C13 P2 127.4(14)
C13 C14 C9 121.4(16)
C13 C14 C1 122.2(15)
C9 C14 C1 116.2(14)
C16 C15 C20 122.4(13)
C16 C15 C1 125.0(13)
C20 C15 C1 112.4(13)
C15 C16 O1 119.6(14)
C15 C16 C17 119.1(15)
O1 C16 C17 121.1(15)
C18 C17 C16 118.3(17)
C18 C17 H17 120.8
C16 C17 H17 120.8
C19 C18 C17 122.6(17)
C19 C18 H18 118.7
C17 C18 H18 118.7
C18 C19 C20 119.8(16)
C18 C19 O2 122.7(15)
C20 C19 O2 117.5(15)
C19 C20 C15 117.6(14)
C19 C20 C8 125.3(15)
C15 C20 C8 117.0(13)
C22 C21 C26 119.0(15)
C22 C21 P1 119.8(13)
C26 C21 P1 120.8(12)
C21 C22 C23 121.1(16)
C21 C22 H22 119.4
C23 C22 H22 119.4
C24 C23 C22 116.6(18)
C24 C23 H23 121.7
C22 C23 H23 121.7
C25 C24 C23 123.2(19)
C25 C24 H24 118.4
C23 C24 H24 118.4
C26 C25 C24 118(2)
C26 C25 H25 121.2
C24 C25 H25 121.2
C25 C26 C21 122.4(18)
C25 C26 H26 118.8
C21 C26 H26 118.8
C28 C27 C32 116.2(15)
C28 C27 P1 120.5(13)
C32 C27 P1 123.1(12)
C27 C28 C29 120.2(18)
C27 C28 H28 119.9
C29 C28 H28 119.9
C30 C29 C28 122(2)
C30 C29 H29 119.1
C28 C29 H29 119.1
C29 C30 C31 121(2)
C29 C30 H30 119.7
C31 C30 H30 119.7
C32 C31 C30 116.7(19)
C32 C31 H31 121.6
C30 C31 H31 121.6
C31 C32 C27 124.3(17)
C31 C32 H32 117.8
C27 C32 H32 117.8
C38 C33 C34 121.6(18)
C38 C33 P2 122.5(16)
C34 C33 P2 115.7(15)
C35 C34 C33 120(2)
C35 C34 H34 120.2
C33 C34 H34 120.2
C34 C35 C36 121(2)
C34 C35 H35 119.7
C36 C35 H35 119.7
C35 C36 C37 118.9(18)
C35 C36 H36 120.6
C37 C36 H36 120.6
C38 C37 C36 121.6(19)
C38 C37 H37 119.2
C36 C37 H37 119.2
C33 C38 C37 118(2)
C33 C38 H38 121.2
C37 C38 H38 121.2
C44 C39 C40 118.3(16)
C44 C39 P2 117.7(14)
C40 C39 P2 123.7(14)
C41 C40 C39 122.8(19)
C41 C40 H40 118.6
C39 C40 H40 118.6
C42 C41 C40 117(2)
C42 C41 H41 121.4
C40 C41 H41 121.4
C41 C42 C43 124(2)
C41 C42 H42 118.1
C43 C42 H42 118.1
C42 C43 C44 118(2)
C42 C43 H43 121.1
C44 C43 H43 121.1
C39 C44 C43 119.9(18)
C39 C44 H44 120.1
C43 C44 H44 120.1
N1 C45 C46 120(2)
N1 C45 H45 119.9
C46 C45 H45 119.9
C47 C46 C45 123(3)
C47 C46 H46 118.7
C45 C46 H46 118.7
C46 C47 C48 123(3)
C46 C47 H47 118.6
C48 C47 H47 118.5
C49 C48 C47 114(2)
C49 C48 H48 122.8
C47 C48 H48 122.8
C48 C49 N1 121(2)
C48 C49 H49 119.4
N1 C49 H49 119.4
C51 C50 N2 123(3)
C51 C50 H50 118.7
N2 C50 H50 118.7
C52 C51 C50 122(3)
C52 C51 H51 119.2
C50 C51 H51 119.2
C51 C52 C53 122(3)
C51 C52 H52 119.1
C53 C52 H52 119.1
C52 C53 C54 119(3)
C52 C53 H53 120.6
C54 C53 H53 120.6
C53 C54 N2 123(4)
C53 C54 H54 118.7
N2 C54 H54 118.7
C56 C55 N3 123(4)
C56 C55 H55 118.5
N3 C55 H55 118.5
C55 C56 C57 115(5)
C55 C56 H56 122.4
C57 C56 H56 122.4
C58 C57 C56 122(5)
C58 C57 H57 119.1
C56 C57 H57 119.1
C57 C58 C59 122(4)
C57 C58 H58 119.1
C59 C58 H58 119.1
N3 C59 C58 120(4)
N3 C59 H59 119.9
C58 C59 H59 119.9
C61 C60 N4 114(3)
C61 C60 H60 123.0
N4 C60 H60 123.0
C62 C61 C60 123(3)
C62 C61 H61 118.4
C60 C61 H61 118.4
C61 C62 C63 117(3)
C61 C62 H62 121.6
C63 C62 H62 121.6
C64 C63 C62 121(3)
C64 C63 H63 119.7
C62 C63 H63 119.7
N4 C64 C63 126(4)
N4 C64 H64 116.8
C63 C64 H64 116.8
C45 N1 C49 118(2)
C45 N1 Pt1 126.5(16)
C49 N1 Pt1 114.8(13)
C50 N2 C54 112(3)
C59 N3 C55 115(4)
C64 N4 C60 118(3)
C16 O1 H1 109.5
C19 O2 H2 109.5
C27 P1 C3 104.7(7)
C27 P1 C21 104.5(7)
C3 P1 C21 109.2(7)
C27 P1 Pt1 123.0(5)
C3 P1 Pt1 100.9(5)
C21 P1 Pt1 113.6(5)
C13 P2 C39 106.2(7)
C13 P2 C33 107.4(9)
C39 P2 C33 102.2(7)
C13 P2 Pt1 101.9(6)
C39 P2 Pt1 123.5(6)
C33 P2 Pt1 114.6(5)
C1 Pt1 N1 173.7(6)
C1 Pt1 P1 85.6(4)
N1 Pt1 P1 96.1(5)
C1 Pt1 P2 84.4(4)
N1 Pt1 P2 96.2(5)
P1 Pt1 P2 156.08(15)

loop_
_geom_bond_atom_site_label_1
_geom_bond_atom_site_label_2
_geom_bond_distance
C1 C14 1.55(2)
C1 C15 1.568(19)
C1 C2 1.607(19)
C1 Pt1 2.020(14)
C2 C3 1.353(19)
C2 C7 1.40(2)
C3 C4 1.408(19)
C3 P1 1.800(16)
C4 C5 1.35(2)
C4 H4 0.9300
C5 C6 1.44(2)
C5 H5 0.9300
C6 C7 1.33(2)
C6 H6 0.9300
C7 C8 1.56(2)
C8 C9 1.45(2)
C8 C20 1.529(19)
C8 H8 0.9800
C9 C10 1.37(2)
C9 C14 1.42(2)
C10 C11 1.38(2)
C10 H10 0.9300
C11 C12 1.37(2)
C11 H11 0.9300
C12 C13 1.38(2)
C12 H12 0.9300
C13 C14 1.37(2)
C13 P2 1.828(17)
C15 C16 1.352(19)
C15 C20 1.39(2)
C16 O1 1.379(18)
C16 C17 1.38(2)
C17 C18 1.38(2)
C17 H17 0.9300
C18 C19 1.34(2)
C18 H18 0.9300
C19 C20 1.39(2)
C19 O2 1.392(18)
C21 C22 1.35(2)
C21 C26 1.36(2)
C21 P1 1.841(15)
C22 C23 1.39(2)
C22 H22 0.9300
C23 C24 1.38(3)
C23 H23 0.9300
C24 C25 1.35(3)
C24 H24 0.9300
C25 C26 1.34(2)
C25 H25 0.9300
C26 H26 0.9300
C27 C28 1.37(2)
C27 C32 1.41(2)
C27 P1 1.780(16)
C28 C29 1.37(2)
C28 H28 0.9300
C29 C30 1.34(3)
C29 H29 0.9300
C30 C31 1.40(3)
C30 H30 0.9300
C31 C32 1.34(2)
C31 H31 0.9300
C32 H32 0.9300
C33 C38 1.33(2)
C33 C34 1.40(2)
C33 P2 1.879(17)
C34 C35 1.34(2)
C34 H34 0.9300
C35 C36 1.35(3)
C35 H35 0.9300
C36 C37 1.38(3)
C36 H36 0.9300
C37 C38 1.38(3)
C37 H37 0.9300
C38 H38 0.9300
C39 C44 1.36(2)
C39 C40 1.40(2)
C39 P2 1.829(16)
C40 C41 1.33(2)
C40 H40 0.9300
C41 C42 1.33(3)
C41 H41 0.9300
C42 C43 1.38(3)
C42 H42 0.9300
C43 C44 1.37(2)
C43 H43 0.9300
C44 H44 0.9300
C45 N1 1.25(2)
C45 C46 1.41(3)
C45 H45 0.9300
C46 C47 1.30(3)
C46 H46 0.9300
C47 C48 1.39(3)
C47 H47 0.9300
C48 C49 1.37(3)
C48 H48 0.9300
C49 N1 1.52(2)
C49 H49 0.9300
C50 C51 1.39(3)
C50 N2 1.40(3)
C50 H50 0.9300
C51 C52 1.24(3)
C51 H51 0.9300
C52 C53 1.34(3)
C52 H52 0.9300
C53 C54 1.40(4)
C53 H53 0.9300
C54 N2 1.39(4)
C54 H54 0.9300
C55 C56 1.23(4)
C55 N3 1.54(4)
C55 H55 0.9300
C56 C57 1.34(5)
C56 H56 0.9300
C57 C58 1.29(4)
C57 H57 0.9300
C58 C59 1.35(4)
C58 H58 0.9300
C59 N3 1.22(4)
C59 H59 0.9300
C60 C61 1.37(3)
C60 N4 1.49(4)
C60 H60 0.9300
C61 C62 1.32(3)
C61 H61 0.9300
C62 C63 1.40(3)
C62 H62 0.9300
C63 C64 1.25(3)
C63 H63 0.9300
C64 N4 1.24(4)
C64 H64 0.9300
N1 Pt1 2.110(19)
O1 H1 0.8200
O2 H2 0.8200
P1 Pt1 2.273(4)
P2 Pt1 2.277(5)

loop_
_geom_hbond_atom_site_label_D
_geom_hbond_atom_site_label_H
_geom_hbond_atom_site_label_A
_geom_hbond_distance_DH
_geom_hbond_distance_HA
_geom_hbond_distance_DA
_geom_hbond_angle_DHA
_geom_hbond_site_symmetry_A
O2 H2 Cl1 0.82 2.25 3.045(12) 162.8 2_645
O1 H1 Cl1 0.82 2.21 3.022(11) 170.7 .
